data_7031608
loop_
_publ_author_name
'Clark, Ewan R.'
'Anwar, Muhammad U.'
'Leontowicz, Bryce J.'
'Beldjoudi, Yassine'
'Hayward, John J.'
'Chan, Wesley T. K.'
'Gavey, Emma L.'
'Pilkington, Melanie'
'Zysman-Colman, Eli'
'Rawson, Jeremy M.'

_publ_section_title
;
 Synthesis and characterisation of first row transition metal complexes of
 functionalized 1,2,4-benzothiadiazines.
;
_journal_issue 34
_journal_name_full 'Dalton transactions (Cambridge, England : 2003)'
_journal_page_first 12996
_journal_paper_doi 10.1039/c4dt01413h
_journal_volume 43
_journal_year 2014
_chemical_formula_moiety 'C24 H18 Cl2 Co N6 S2'
_chemical_formula_sum 'C24 H18 Cl2 Co N6 S2'
_chemical_formula_weight 584.39
_chemical_name_systematic
;
 ?
;
_space_group_crystal_system orthorhombic
_space_group_IT_number 60
_space_group_name_Hall '-P 2n 2ab'
_space_group_name_H-M_alt 'P b c n'
_symmetry_space_group_name_Hall '-P 2n 2ab'
_symmetry_space_group_name_H-M 'P b c n'
_atom_sites_solution_hydrogens geom
_audit_creation_method SHELXL-2013
_cell_angle_alpha 90
_cell_angle_beta 90
_cell_angle_gamma 90
_cell_formula_units_Z 4
_cell_length_a 13.294(3)
_cell_length_b 9.846(2)
_cell_length_c 18.407(4)
_cell_measurement_reflns_used 11246
_cell_measurement_temperature 180(2)
_cell_measurement_theta_max 27.48
_cell_measurement_theta_min 1.02
_cell_volume 2409.3(9)
_computing_cell_refinement 'HKL Scalepack (Otwinowski & Minor 1997)'
_computing_data_collection 'Collect (Nonius B.V. 1998)'
_computing_data_reduction
;
 HKL Denzo and Scalepack (Otwinowski & Minor 1997)
;
_computing_molecular_graphics 'SHELXL-2013 (Sheldrick, 2013)'
_computing_publication_material 'SHELXL-2013 (Sheldrick, 2013)'
_computing_structure_refinement 'SHELXL-2013 (Sheldrick, 2013)'
_computing_structure_solution 'SIR-92 (Altomare et al. 1994)'
_diffrn_ambient_temperature 180(2)
_diffrn_measured_fraction_theta_full 0.973
_diffrn_measured_fraction_theta_max 0.999
_diffrn_measurement_device_type 'Nonius Kappa CCD'
_diffrn_measurement_method 'thin slice omega and phi scans'
_diffrn_radiation_type MoK\a
_diffrn_radiation_wavelength 0.71073
_diffrn_reflns_av_R_equivalents 0.1112
_diffrn_reflns_av_unetI/netI 0.0655
_diffrn_reflns_Laue_measured_fraction_full 0.973
_diffrn_reflns_Laue_measured_fraction_max 0.999
_diffrn_reflns_limit_h_max 15
_diffrn_reflns_limit_h_min -14
_diffrn_reflns_limit_k_max 10
_diffrn_reflns_limit_k_min -11
_diffrn_reflns_limit_l_max 21
_diffrn_reflns_limit_l_min -21
_diffrn_reflns_number 16726
_diffrn_reflns_point_group_measured_fraction_full 0.973
_diffrn_reflns_point_group_measured_fraction_max 0.999
_diffrn_reflns_theta_full 25.242
_diffrn_reflns_theta_max 24.999
_diffrn_reflns_theta_min 2.692
_diffrn_source 'fine focus sealed tube'
_exptl_absorpt_coefficient_mu 1.135
_exptl_absorpt_correction_T_max 0.965
_exptl_absorpt_correction_T_min 0.835
_exptl_absorpt_correction_type multi-scan
_exptl_absorpt_process_details sortav
_exptl_crystal_colour red
_exptl_crystal_density_diffrn 1.611
_exptl_crystal_description rod
_exptl_crystal_F_000 1188
_exptl_crystal_size_max 0.120
_exptl_crystal_size_mid 0.050
_exptl_crystal_size_min 0.020
_refine_diff_density_max 0.429
_refine_diff_density_min -0.428
_refine_diff_density_rms 0.098
_refine_ls_extinction_method none
_refine_ls_goodness_of_fit_ref 1.068
_refine_ls_hydrogen_treatment constr
_refine_ls_matrix_type full
_refine_ls_number_parameters 163
_refine_ls_number_reflns 2118
_refine_ls_number_restraints 0
_refine_ls_restrained_S_all 1.068
_refine_ls_R_factor_all 0.1029
_refine_ls_R_factor_gt 0.0562
_refine_ls_shift/su_max 0.001
_refine_ls_shift/su_mean 0.000
_refine_ls_structure_factor_coef Fsqd
_refine_ls_weighting_details 'w=1/[\s^2^(Fo^2^)+(0.0611P)^2^+5.4286P] where P=(Fo^2^+2Fc^2^)/3'
_refine_ls_weighting_scheme calc
_refine_ls_wR_factor_gt 0.1275
_refine_ls_wR_factor_ref 0.1536
_reflns_Friedel_coverage 0.000
_reflns_number_gt 1383
_reflns_number_total 2118
_reflns_threshold_expression 'I > 2\s(I)'
_cod_data_source_file c4dt01413h2.cif
_cod_data_source_block cmpnd_1c
_cod_depositor_comments 'Adding full bibliography for 7031606--7031613.cif.'
_cod_original_cell_volume 2409.2(8)
_cod_database_code 7031608
_shelx_space_group_comment
;
The symmetry employed for this shelxl refinement is uniquely defined
by the following loop, which should always be used as a source of
symmetry information in preference to the above space-group names.
They are only intended as comments.
;
_shelx_estimated_absorpt_t_min 0.876
_shelx_estimated_absorpt_t_max 0.978
_shelxl_version_number 2013-3

loop_
_space_group_symop_operation_xyz
'x, y, z'
'-x+1/2, -y+1/2, z+1/2'
'-x, y, -z+1/2'
'x+1/2, -y+1/2, -z'
'-x, -y, -z'
'x-1/2, y-1/2, -z-1/2'
'x, -y, z-1/2'
'-x-1/2, y-1/2, z'

loop_
_atom_site_label
_atom_site_type_symbol
_atom_site_fract_x
_atom_site_fract_y
_atom_site_fract_z
_atom_site_U_iso_or_equiv
_atom_site_adp_type
_atom_site_occupancy
_atom_site_site_symmetry_order
_atom_site_calc_flag
_atom_site_refinement_flags_posn
_atom_site_refinement_flags_adp
_atom_site_refinement_flags_occupancy
_atom_site_disorder_assembly
_atom_site_disorder_group
Co1 Co 0.5000 1.15117(10) 0.2500 0.0361(3) Uani 1 2 d S T P A .
Cl2 Cl 0.54437(10) 1.32106(14) 0.16079(8) 0.0457(4) Uani 1 1 d . . . . .
S1 S 0.48965(14) 0.9551(2) 0.39918(12) 0.0587(7) Uani 0.871(3) 1 d . . P A 1
S1' S 0.5097(10) 0.8752(14) 0.3526(9) 0.0587(7) Uani 0.129(3) 1 d . . P A 2
C1 C 0.3979(5) 0.6135(6) 0.4990(4) 0.0609(18) Uani 1 1 d . . . . .
H1 H 0.4246 0.5496 0.5324 0.073 Uiso 1 1 calc R U . . .
C2 C 0.3005(5) 0.6008(7) 0.4762(4) 0.0626(18) Uani 1 1 d . . . . .
H2 H 0.2593 0.5305 0.4954 0.075 Uiso 1 1 calc R U . . .
C3 C 0.2618(5) 0.6896(6) 0.4255(3) 0.0539(16) Uani 1 1 d . . . . .
H3 H 0.1943 0.6800 0.4095 0.065 Uiso 1 1 calc R U . . .
C4 C 0.3218(4) 0.7935(6) 0.3978(3) 0.0466(15) Uani 1 1 d . . . . .
C5 C 0.4205(5) 0.8080(6) 0.4236(3) 0.0485(15) Uani 1 1 d . . . . .
C6 C 0.4592(5) 0.7201(6) 0.4735(3) 0.0539(16) Uani 1 1 d . . . . .
H6 H 0.5261 0.7305 0.4908 0.065 Uiso 1 1 calc R U . . .
C7 C 0.3390(4) 0.9704(5) 0.3055(3) 0.0402(14) Uani 1 1 d . . . . .
C8 C 0.2897(4) 1.0426(5) 0.2445(3) 0.0366(12) Uani 1 1 d . . . . .
C10 C 0.3120(4) 1.1998(6) 0.1536(3) 0.0470(15) Uani 1 1 d . . . . .
H10 H 0.3548 1.2603 0.1278 0.056 Uiso 1 1 calc R U . . .
C11 C 0.2128(4) 1.1891(7) 0.1324(4) 0.0603(19) Uani 1 1 d . . . . .
H11 H 0.1879 1.2408 0.0928 0.072 Uiso 1 1 calc R U . . .
C12 C 0.1504(5) 1.1018(7) 0.1700(4) 0.0623(19) Uani 1 1 d . . . . .
H12 H 0.0814 1.0937 0.1572 0.075 Uiso 1 1 calc R U . . .
C13 C 0.1891(4) 1.0276(6) 0.2256(3) 0.0487(16) Uani 1 1 d . . . . .
H13 H 0.1476 0.9658 0.2514 0.058 Uiso 1 1 calc R U . . .
N1 N 0.4318(3) 0.9998(5) 0.3175(3) 0.0450(12) Uani 1 1 d . . . . .
N2 N 0.2824(4) 0.8831(5) 0.3454(3) 0.0548(14) Uani 1 1 d . . . . .
H2A H 0.2170 0.8824 0.3380 0.066 Uiso 1 1 calc R U . . .
N3 N 0.3502(3) 1.1294(4) 0.2083(3) 0.0367(11) Uani 1 1 d . . . . .

loop_
_atom_site_aniso_label
_atom_site_aniso_U_11
_atom_site_aniso_U_22
_atom_site_aniso_U_33
_atom_site_aniso_U_23
_atom_site_aniso_U_13
_atom_site_aniso_U_12
Co1 0.0232(5) 0.0401(6) 0.0449(7) 0.000 -0.0007(5) 0.000
Cl2 0.0326(7) 0.0539(8) 0.0505(9) 0.0024(7) -0.0015(7) -0.0082(6)
S1 0.0412(10) 0.0642(13) 0.0706(15) 0.0250(10) -0.0212(10) -0.0119(9)
S1' 0.0412(10) 0.0642(13) 0.0706(15) 0.0250(10) -0.0212(10) -0.0119(9)
C1 0.077(5) 0.053(4) 0.053(4) 0.008(3) -0.010(4) 0.006(3)
C2 0.072(5) 0.059(4) 0.057(4) 0.009(3) -0.012(4) -0.018(3)
C3 0.053(4) 0.053(4) 0.056(4) 0.009(3) -0.009(3) -0.006(3)
C4 0.042(3) 0.044(3) 0.054(4) 0.006(3) -0.001(3) 0.002(3)
C5 0.046(4) 0.047(3) 0.052(4) 0.009(3) 0.002(3) 0.000(3)
C6 0.054(4) 0.060(4) 0.047(4) 0.005(3) -0.001(3) 0.010(3)
C7 0.027(3) 0.046(3) 0.048(4) 0.007(3) -0.001(3) -0.001(2)
C8 0.028(3) 0.038(3) 0.043(3) -0.003(3) 0.000(3) -0.005(2)
C10 0.038(3) 0.057(4) 0.047(4) 0.011(3) -0.007(3) -0.010(3)
C11 0.040(4) 0.072(4) 0.069(5) 0.028(4) -0.016(3) -0.011(3)
C12 0.032(3) 0.076(4) 0.080(5) 0.020(4) -0.022(3) -0.013(3)
C13 0.035(3) 0.053(4) 0.058(4) 0.010(3) -0.009(3) -0.011(3)
N1 0.030(2) 0.047(3) 0.058(3) 0.011(2) -0.007(2) 0.003(2)
N2 0.029(3) 0.063(3) 0.073(4) 0.024(3) -0.009(2) -0.008(2)
N3 0.027(2) 0.040(3) 0.044(3) 0.002(2) -0.007(2) -0.002(2)

loop_
_atom_type_symbol
_atom_type_description
_atom_type_scat_dispersion_real
_atom_type_scat_dispersion_imag
_atom_type_scat_source
C C 0.0033 0.0016 'International Tables Vol C Tables 4.2.6.8 and 6.1.1.4'
H H 0.0000 0.0000 'International Tables Vol C Tables 4.2.6.8 and 6.1.1.4'
N N 0.0061 0.0033 'International Tables Vol C Tables 4.2.6.8 and 6.1.1.4'
S S 0.1246 0.1234 'International Tables Vol C Tables 4.2.6.8 and 6.1.1.4'
Cl Cl 0.1484 0.1585 'International Tables Vol C Tables 4.2.6.8 and 6.1.1.4'
Co Co 0.3494 0.9721 'International Tables Vol C Tables 4.2.6.8 and 6.1.1.4'

loop_
_geom_angle_atom_site_label_1
_geom_angle_atom_site_label_2
_geom_angle_atom_site_label_3
_geom_angle
_geom_angle_site_symmetry_1
_geom_angle_site_symmetry_3
N1 Co1 N1 91.8(3) . 3_655
N1 Co1 N3 96.66(17) . 3_655
N1 Co1 N3 75.22(17) 3_655 3_655
N1 Co1 N3 75.22(17) . .
N1 Co1 N3 96.66(17) 3_655 .
N3 Co1 N3 168.5(2) 3_655 .
N1 Co1 Cl2 168.24(12) . .
N1 Co1 Cl2 89.10(14) 3_655 .
N3 Co1 Cl2 94.90(12) 3_655 .
N3 Co1 Cl2 93.03(12) . .
N1 Co1 Cl2 89.10(14) . 3_655
N1 Co1 Cl2 168.24(12) 3_655 3_655
N3 Co1 Cl2 93.03(12) 3_655 3_655
N3 Co1 Cl2 94.90(12) . 3_655
Cl2 Co1 Cl2 92.42(8) . 3_655
N1 S1 C5 101.3(3) . .
N1 S1' C5 97.5(7) . .
C2 C1 C6 121.0(6) . .
C2 C1 H1 119.5 . .
C6 C1 H1 119.5 . .
C3 C2 C1 120.2(6) . .
C3 C2 H2 119.9 . .
C1 C2 H2 119.9 . .
C2 C3 C4 120.0(6) . .
C2 C3 H3 120.0 . .
C4 C3 H3 120.0 . .
C3 C4 N2 119.9(5) . .
C3 C4 C5 119.1(5) . .
N2 C4 C5 121.1(5) . .
C6 C5 C4 121.1(6) . .
C6 C5 S1 119.6(5) . .
C4 C5 S1 118.9(4) . .
C6 C5 S1' 116.9(6) . .
C4 C5 S1' 113.0(6) . .
C5 C6 C1 118.6(6) . .
C5 C6 H6 120.7 . .
C1 C6 H6 120.7 . .
N1 C7 N2 125.6(5) . .
N1 C7 C8 116.5(5) . .
N2 C7 C8 117.9(5) . .
N3 C8 C13 121.2(5) . .
N3 C8 C7 114.5(4) . .
C13 C8 C7 124.3(5) . .
N3 C10 C11 122.8(5) . .
N3 C10 H10 118.6 . .
C11 C10 H10 118.6 . .
C12 C11 C10 118.8(6) . .
C12 C11 H11 120.6 . .
C10 C11 H11 120.6 . .
C13 C12 C11 118.9(6) . .
C13 C12 H12 120.5 . .
C11 C12 H12 120.5 . .
C12 C13 C8 119.8(6) . .
C12 C13 H13 120.1 . .
C8 C13 H13 120.1 . .
C7 N1 S1' 118.6(6) . .
C7 N1 S1 120.9(4) . .
C7 N1 Co1 117.6(4) . .
S1' N1 Co1 117.2(5) . .
S1 N1 Co1 119.3(2) . .
C7 N2 C4 124.1(5) . .
C7 N2 H2A 118.0 . .
C4 N2 H2A 118.0 . .
C10 N3 C8 118.6(5) . .
C10 N3 Co1 125.2(4) . .
C8 N3 Co1 116.2(3) . .

loop_
_geom_bond_atom_site_label_1
_geom_bond_atom_site_label_2
_geom_bond_distance
_geom_bond_site_symmetry_2
Co1 N1 2.142(5) .
Co1 N1 2.142(5) 3_655
Co1 N3 2.144(4) 3_655
Co1 N3 2.144(4) .
Co1 Cl2 2.4171(16) .
Co1 Cl2 2.4171(16) 3_655
S1 N1 1.745(5) .
S1 C5 1.773(6) .
S1' N1 1.730(13) .
S1' C5 1.885(15) .
C1 C2 1.367(9) .
C1 C6 1.408(9) .
C1 H1 0.9500 .
C2 C3 1.378(8) .
C2 H2 0.9500 .
C3 C4 1.394(8) .
C3 H3 0.9500 .
C4 N2 1.408(7) .
C4 C5 1.402(8) .
C5 C6 1.364(8) .
C6 H6 0.9500 .
C7 N1 1.287(6) .
C7 N2 1.358(7) .
C7 C8 1.483(8) .
C8 N3 1.349(6) .
C8 C13 1.389(7) .
C10 N3 1.325(7) .
C10 C11 1.380(8) .
C10 H10 0.9500 .
C11 C12 1.380(8) .
C11 H11 0.9500 .
C12 C13 1.358(8) .
C12 H12 0.9500 .
C13 H13 0.9500 .
N2 H2A 0.8800 .
